data_7202061
loop_
_publ_author_name
'Polovyanenko, Dmitriy N.'
'Bagryanskaya, Elena G.'
'Schnegg, Alexander'
'M\"obius, Klaus'
'Coleman, Anthony W.'
'Ananchenko, Gennady S.'
'Udachin, Konstantin A.'
'Ripmeester, John A.'

_publ_section_title
;
 Inclusion of 4-methoxy-2,2,6,6-tetramethylpiperidine-N-oxyl in a
 calixarene nanocapsule in the solid state
;
_journal_issue 34
_journal_name_full 'Physical Chemistry Chemical Physics'
_journal_page_first 5299
_journal_page_last 5307
_journal_paper_doi 10.1039/b803296c
_journal_volume 10
_journal_year 2008
_chemical_formula_sum 'C115.76 H152.28 N O18.88'
_chemical_formula_weight 1859.87
_chemical_name_common p-hexanoylcalix(4)arene
_chemical_name_systematic p-hexanoylcalix[4]arene
_space_group_IT_number 126
_symmetry_cell_setting tetragonal
_symmetry_space_group_name_Hall '-P 4a 2bc'
_symmetry_space_group_name_H-M 'P 4/n n c :2'
_atom_sites_solution_hydrogens geom
_atom_sites_solution_primary direct
_atom_sites_solution_secondary difmap
_audit_creation_method SHELXL-97
_cell_angle_alpha 90.00
_cell_angle_beta 90.00
_cell_angle_gamma 90.00
_cell_formula_units_Z 2
_cell_length_a 15.5514(2)
_cell_length_b 15.5514(2)
_cell_length_c 22.5951(7)
_cell_measurement_temperature 100(2)
_cell_volume 5464.5(2)
_computing_cell_refinement 'SAINT (Bruker, 2006)'
_computing_data_collection 'APEX2 (Bruker, 2006)'
_computing_data_reduction 'SAINT (Bruker, 2006)'
_computing_molecular_graphics 'ATOMS V5.0'
_computing_publication_material 'SHELXL-97 (Sheldrick, 1997)'
_computing_structure_refinement 'SHELXL-97 (Sheldrick, 1997)'
_computing_structure_solution 'SHELXS-97 (Sheldrick, 1990)'
_diffrn_ambient_temperature 100(2)
_diffrn_measured_fraction_theta_full 0.991
_diffrn_measured_fraction_theta_max 0.991
_diffrn_measurement_device_type 'Bruker Kappa APEXII CCD'
_diffrn_measurement_method ' \f & \w scans'
_diffrn_radiation_monochromator graphite
_diffrn_radiation_source 'fine-focus sealed tube'
_diffrn_radiation_type MoK\a
_diffrn_radiation_wavelength 0.71070
_diffrn_reflns_av_R_equivalents 0.1072
_diffrn_reflns_av_sigmaI/netI 0.0197
_diffrn_reflns_limit_h_max 22
_diffrn_reflns_limit_h_min -22
_diffrn_reflns_limit_k_max 22
_diffrn_reflns_limit_k_min -22
_diffrn_reflns_limit_l_max 32
_diffrn_reflns_limit_l_min -32
_diffrn_reflns_number 155569
_diffrn_reflns_theta_full 30.55
_diffrn_reflns_theta_max 30.55
_diffrn_reflns_theta_min 2.62
_exptl_absorpt_coefficient_mu 0.075
_exptl_absorpt_correction_T_max 0.9777
_exptl_absorpt_correction_T_min 0.9669
_exptl_absorpt_correction_type multi-scan
_exptl_absorpt_process_details sadabs
_exptl_crystal_colour colourless
_exptl_crystal_density_diffrn 1.130
_exptl_crystal_density_method 'not measured'
_exptl_crystal_description plate
_exptl_crystal_F_000 2010
_exptl_crystal_size_max 0.45
_exptl_crystal_size_mid 0.40
_exptl_crystal_size_min 0.30
_refine_diff_density_max 0.607
_refine_diff_density_min -0.303
_refine_diff_density_rms 0.059
_refine_ls_extinction_coef 0.0014(4)
_refine_ls_extinction_expression Fc^*^=kFc[1+0.001xFc^2^\l^3^/sin(2\q)]^-1/4^
_refine_ls_extinction_method SHELXL
_refine_ls_goodness_of_fit_ref 1.181
_refine_ls_hydrogen_treatment mixed
_refine_ls_matrix_type full
_refine_ls_number_parameters 491
_refine_ls_number_reflns 4177
_refine_ls_number_restraints 983
_refine_ls_restrained_S_all 1.126
_refine_ls_R_factor_all 0.1181
_refine_ls_R_factor_gt 0.0716
_refine_ls_shift/su_max 0.039
_refine_ls_shift/su_mean 0.002
_refine_ls_structure_factor_coef Fsqd
_refine_ls_weighting_details 'calc w=1/[\s^2^(Fo^2^)+(0.1027P)^2^+3.2701P] where P=(Fo^2^+2Fc^2^)/3'
_refine_ls_weighting_scheme calc
_refine_ls_wR_factor_gt 0.1845
_refine_ls_wR_factor_ref 0.2467
_reflns_number_gt 2755
_reflns_number_total 4177
_reflns_threshold_expression >2sigma(I)
_cod_data_source_file b803296c.txt
_cod_data_source_block gena65
_cod_depositor_comments
;
The following automatic conversions were performed:
'_symmetry_cell_setting' value 'Tetragonal' changed to 'tetragonal'
according to '/home/saulius/struct/CIF-dictionaries/cif_core.dic'
dictionary named 'cif_core.dic' version 2.4.1 from 2010-06-29.

Automatic conversion script
Id: cif_fix_enum 1527 2010-12-29 10:47:43Z saulius 
;
_cod_original_sg_symbol_H-M P4/nnc
_cod_database_code 7202061

loop_
_symmetry_equiv_pos_as_xyz
'x, y, z'
'-x+1/2, -y+1/2, z'
'-y+1/2, x, z'
'y, -x+1/2, z'
'-x+1/2, y, -z+1/2'
'x, -y+1/2, -z+1/2'
'y, x, -z+1/2'
'-y+1/2, -x+1/2, -z+1/2'
'-x, -y, -z'
'x-1/2, y-1/2, -z'
'y-1/2, -x, -z'
'-y, x-1/2, -z'
'x-1/2, -y, z-1/2'
'-x, y-1/2, z-1/2'
'-y, -x, z-1/2'
'y-1/2, x-1/2, z-1/2'

loop_
_atom_site_label
_atom_site_type_symbol
_atom_site_fract_x
_atom_site_fract_y
_atom_site_fract_z
_atom_site_U_iso_or_equiv
_atom_site_adp_type
_atom_site_occupancy
_atom_site_symmetry_multiplicity
_atom_site_calc_flag
_atom_site_refinement_flags
_atom_site_disorder_assembly
_atom_site_disorder_group
O1S O 0.3360(5) 0.1192(5) 0.60061(19) 0.4933(17) Uani 0.125 1 d PDU A -33
O2S O 0.3820(3) 0.1287(4) 0.8404(2) 0.500(4) Uani 0.125 1 d PDU A -33
N1S N 0.3615(3) 0.0992(6) 0.7841(2) 0.4961(13) Uani 0.125 1 d PDU A -33
C1S C 0.3550(4) 0.1329(6) 0.6602(2) 0.4934(11) Uani 0.125 1 d PDU A -33
C2S C 0.4137(3) 0.0620(4) 0.68383(18) 0.4938(14) Uani 0.125 1 d PDU A -33
H2S1 H 0.3860 0.0057 0.6765 0.593 Uiso 0.125 1 calc PRD A -33
H2S2 H 0.4682 0.0631 0.6612 0.593 Uiso 0.125 1 calc PRD A -33
C3S C 0.4347(4) 0.0691(4) 0.7495(2) 0.4951(13) Uani 0.25 2 d SPDU A -33
C4S C 0.2804(4) 0.1346(4) 0.7622(2) 0.4956(12) Uani 0.125 1 d PDU A -33
C5S C 0.2741(4) 0.1505(4) 0.69609(15) 0.4939(14) Uani 0.125 1 d PDU A -33
H5S1 H 0.2573 0.2112 0.6898 0.593 Uiso 0.125 1 calc PRD A -33
H5S2 H 0.2272 0.1141 0.6802 0.593 Uiso 0.125 1 calc PRD A -33
C6S C 0.4606(6) -0.0173(4) 0.7763(4) 0.495(4) Uani 0.125 1 d PDU A -33
H6S1 H 0.5018 -0.0077 0.8085 0.742 Uiso 0.125 1 calc PRD A -33
H6S2 H 0.4872 -0.0531 0.7457 0.742 Uiso 0.125 1 calc PRD A -33
H6S3 H 0.4095 -0.0463 0.7919 0.742 Uiso 0.125 1 calc PRD A -33
C7S C 0.5082(4) 0.1320(6) 0.7596(4) 0.497(4) Uani 0.125 1 d PDU A -33
H7S1 H 0.5189 0.1378 0.8021 0.745 Uiso 0.125 1 calc PRD A -33
H7S2 H 0.4929 0.1881 0.7430 0.745 Uiso 0.125 1 calc PRD A -33
H7S3 H 0.5602 0.1104 0.7400 0.745 Uiso 0.125 1 calc PRD A -33
C8S C 0.2115(5) 0.0723(6) 0.7839(3) 0.501(4) Uani 0.125 1 d PDU A -33
H8S1 H 0.1546 0.0939 0.7728 0.751 Uiso 0.125 1 calc PRD A -33
H8S2 H 0.2151 0.0671 0.8271 0.751 Uiso 0.125 1 calc PRD A -33
H8S3 H 0.2207 0.0158 0.7658 0.751 Uiso 0.125 1 calc PR A -33
C9S C 0.2695(9) 0.2195(4) 0.7954(3) 0.495(4) Uani 0.125 1 d PDU A -33
H9S1 H 0.3141 0.2600 0.7827 0.742 Uiso 0.125 1 calc PRD A -33
H9S2 H 0.2749 0.2092 0.8381 0.742 Uiso 0.125 1 calc PRD A -33
H9S3 H 0.2127 0.2436 0.7869 0.742 Uiso 0.125 1 calc PRD A -33
C10S C 0.2983(10) 0.1855(6) 0.5685(5) 0.489(4) Uani 0.125 1 d PDU A -33
H10K H 0.3264 0.2400 0.5785 0.734 Uiso 0.125 1 calc PR A -33
H10L H 0.2370 0.1889 0.5782 0.734 Uiso 0.125 1 calc PR A -33
H10M H 0.3050 0.1742 0.5260 0.734 Uiso 0.125 1 calc PR A -33
O1E O 0.2618(3) 0.2151(3) 0.90709(18) 0.1303(19) Uani 0.11 1 d PDU B -34
H1E H 0.2940(8) 0.1777(7) 0.8800(3) 0.083 Uiso 0.11 1 d PD C -34
C1E C 0.3059(4) 0.2229(6) 0.96253(19) 0.089(2) Uani 0.11 1 d PDU B -34
H1E1 H 0.3534 0.2649 0.9588 0.107 Uiso 0.11 1 calc PR B -34
H1E2 H 0.3308 0.1667 0.9739 0.107 Uiso 0.11 1 calc PR B -34
C2E C 0.2435(5) 0.2523(11) 1.00903(15) 0.0507(10) Uani 0.11 1 d PDU B -34
H2E1 H 0.2738 0.2869 1.0386 0.076 Uiso 0.11 1 calc PR B -34
H2E2 H 0.2175 0.2021 1.0282 0.076 Uiso 0.11 1 calc PR B -34
H2E3 H 0.1983 0.2871 0.9905 0.076 Uiso 0.11 1 calc PR B -34
O1 O 0.21526(3) 0.13153(3) 0.309576(17) 0.03733(11) Uani 1 1 d . . .
H1 H 0.2664 0.1303 0.2977 0.045 Uiso 1 1 calc R . .
C1 C 0.20834(4) 0.08553(4) 0.36158(2) 0.03231(13) Uani 1 1 d . . .
C2 C 0.12661(4) 0.08157(3) 0.38710(2) 0.03203(13) Uani 1 1 d . . .
C3 C 0.11726(4) 0.03669(4) 0.43977(2) 0.03358(13) Uani 1 1 d . . .
H3 H 0.0622 0.0327 0.4577 0.040 Uiso 1 1 calc R . .
C5 C 0.26798(4) 0.00178(4) 0.43974(2) 0.03500(14) Uani 1 1 d . . .
H5 H 0.3158 -0.0256 0.4579 0.042 Uiso 1 1 calc R . .
C6 C 0.27972(4) 0.04546(4) 0.38668(2) 0.03242(13) Uani 1 1 d . . .
C7 C 0.36974(4) 0.05140(4) 0.36061(2) 0.03405(13) Uani 1 1 d . . .
H7A H 0.4012 -0.0026 0.3688 0.050 Uiso 1 1 d . . .
H7B H 0.3657 0.0586 0.3172 0.050 Uiso 1 1 d . . .
C4 C 0.18796(4) -0.00278(4) 0.46677(2) 0.03552(14) Uani 1 1 d DU . .
O2 O 0.10476(15) -0.04589(18) 0.54884(11) 0.0441(6) Uani 0.17 1 d PDU D 1
C8 C 0.1751(2) -0.0468(3) 0.52547(14) 0.0440(5) Uani 0.17 1 d PDU D 1
C9 C 0.2561(2) -0.0619(3) 0.56166(14) 0.0494(5) Uani 0.17 1 d PDU D 1
H9A H 0.2932 -0.0103 0.5587 0.059 Uiso 0.17 1 calc PR D 1
H9B H 0.2881 -0.1108 0.5441 0.059 Uiso 0.17 1 calc PR D 1
C10 C 0.2400(3) -0.0811(3) 0.62719(15) 0.0591(6) Uani 0.17 1 d PDU D 1
H10A H 0.1992 -0.1297 0.6309 0.071 Uiso 0.17 1 calc PRD D 1
H10B H 0.2140 -0.0302 0.6464 0.071 Uiso 0.17 1 calc PRD D 1
C11 C 0.3271(3) -0.1046(4) 0.65915(16) 0.0679(6) Uani 0.17 1 d PDU D 1
H11A H 0.3473 -0.1616 0.6453 0.081 Uiso 0.17 1 calc PR D 1
H11B H 0.3715 -0.0615 0.6488 0.081 Uiso 0.17 1 calc PR D 1
C12 C 0.3152(3) -0.1066(4) 0.72437(17) 0.0728(9) Uani 0.17 1 d PDU D 1
H12A H 0.2652 -0.1428 0.7350 0.087 Uiso 0.17 1 calc PR D 1
H12B H 0.3057 -0.0479 0.7399 0.087 Uiso 0.17 1 calc PR D 1
C13 C 0.3982(3) -0.1448(4) 0.7497(2) 0.0757(11) Uani 0.17 1 d PDU D 1
H13A H 0.3838 -0.1887 0.7793 0.091 Uiso 0.17 1 calc PR D 1
H13B H 0.4320 -0.0992 0.7685 0.091 Uiso 0.17 1 calc PR D 1
H13C H 0.4317 -0.1710 0.7178 0.091 Uiso 0.17 1 calc PR D 1
O2A O 0.10622(10) -0.06249(10) 0.54381(7) 0.0495(4) Uani 0.32 1 d PDU D -3
C8A C 0.17796(12) -0.04870(14) 0.52416(9) 0.0420(4) Uani 0.32 1 d PDU D -3
C9A C 0.25686(14) -0.07937(16) 0.55767(9) 0.0486(4) Uani 0.32 1 d PDU D -3
H9A1 H 0.2902 -0.0289 0.5713 0.058 Uiso 0.32 1 calc PR D -3
H9A2 H 0.2939 -0.1131 0.5306 0.058 Uiso 0.32 1 calc PR D -3
C10A C 0.23268(16) -0.13574(17) 0.61187(9) 0.0562(5) Uani 0.32 1 d PDU D -3
H10C H 0.1959 -0.1021 0.6392 0.067 Uiso 0.32 1 calc PRD D -3
H10D H 0.1994 -0.1863 0.5984 0.067 Uiso 0.32 1 calc PR D -3
C11A C 0.31408(18) -0.1664(2) 0.64511(10) 0.0683(6) Uani 0.32 1 d PDU D -3
H11C H 0.3267 -0.2253 0.6310 0.082 Uiso 0.32 1 calc PR D -3
H11D H 0.3622 -0.1295 0.6317 0.082 Uiso 0.32 1 calc PR D -3
C12A C 0.31753(18) -0.1686(2) 0.71118(10) 0.0749(6) Uani 0.32 1 d PDU D -3
H12C H 0.2655 -0.1984 0.7259 0.090 Uiso 0.32 1 calc PR D -3
H12D H 0.3158 -0.1088 0.7261 0.090 Uiso 0.32 1 calc PR D -3
C13A C 0.3981(2) -0.2140(3) 0.73738(14) 0.0883(10) Uani 0.32 1 d PDU D -3
H13D H 0.4114 -0.2653 0.7139 0.106 Uiso 0.32 1 calc PR D -3
H13E H 0.3866 -0.2307 0.7784 0.106 Uiso 0.32 1 calc PR D -3
H13F H 0.4472 -0.1745 0.7363 0.106 Uiso 0.32 1 calc PR D -3
O2B O 0.10578(9) -0.05033(9) 0.54848(6) 0.0418(4) Uani 0.33 1 d PDU D 4
C8B C 0.17648(13) -0.04529(15) 0.52543(9) 0.0421(4) Uani 0.33 1 d PDU D 4
C9B C 0.25245(14) -0.09560(16) 0.55111(9) 0.0511(4) Uani 0.33 1 d PDU D 4
H9B1 H 0.3066 -0.0643 0.5431 0.061 Uiso 0.33 1 calc PR D 4
H9B2 H 0.2561 -0.1527 0.5318 0.061 Uiso 0.33 1 calc PR D 4
C10B C 0.24123(17) -0.10712(19) 0.61800(10) 0.0595(5) Uani 0.33 1 d PDU D 4
H10E H 0.2230 -0.0516 0.6354 0.071 Uiso 0.33 1 calc PR D 4
H10F H 0.1948 -0.1494 0.6252 0.071 Uiso 0.33 1 calc PR D 4
C11B C 0.32217(18) -0.1374(2) 0.64909(11) 0.0684(5) Uani 0.33 1 d PDU D 4
H11E H 0.3084 -0.1835 0.6777 0.082 Uiso 0.33 1 calc PR D 4
H11F H 0.3640 -0.1600 0.6200 0.082 Uiso 0.33 1 calc PR D 4
C12B C 0.35628(19) -0.0662(2) 0.67837(12) 0.0800(6) Uani 0.33 1 d PDU D 4
H12E H 0.3093 -0.0319 0.6962 0.096 Uiso 0.33 1 calc PR D 4
H12F H 0.3876 -0.0292 0.6500 0.096 Uiso 0.33 1 calc PR D 4
C13B C 0.4181(2) -0.0976(3) 0.72712(13) 0.0896(9) Uani 0.33 1 d PDU D 4
H13G H 0.4329 -0.1580 0.7200 0.107 Uiso 0.33 1 calc PR D 4
H13H H 0.3902 -0.0921 0.7658 0.107 Uiso 0.33 1 calc PR D 4
H13I H 0.4706 -0.0627 0.7265 0.107 Uiso 0.33 1 calc PR D 4
O2C O 0.09919(15) -0.0315(2) 0.54934(12) 0.0469(7) Uani 0.18 1 d PDU D -5
C8C C 0.1674(2) -0.0443(3) 0.52508(15) 0.0440(5) Uani 0.18 1 d PDU D -5
C9C C 0.2402(2) -0.0907(3) 0.55665(17) 0.0522(5) Uani 0.18 1 d PDU D -5
H9C1 H 0.2800 -0.1167 0.5276 0.063 Uiso 0.18 1 calc PR D -5
H9C2 H 0.2171 -0.1368 0.5823 0.063 Uiso 0.18 1 calc PR D -5
C10C C 0.2876(3) -0.0221(3) 0.59440(16) 0.0605(6) Uani 0.18 1 d PDU D -5
H10G H 0.3244 0.0136 0.5684 0.073 Uiso 0.18 1 calc PR D -5
H10H H 0.2450 0.0161 0.6135 0.073 Uiso 0.18 1 calc PR D -5
C11C C 0.3432(3) -0.0650(3) 0.64190(18) 0.0712(7) Uani 0.18 1 d PDU D -5
H11G H 0.3062 -0.0983 0.6692 0.085 Uiso 0.18 1 calc PR D -5
H11H H 0.3841 -0.1053 0.6230 0.085 Uiso 0.18 1 calc PR D -5
C12C C 0.3920(3) 0.0016(4) 0.67605(19) 0.0808(11) Uani 0.18 1 d PDU D -5
H12G H 0.3518 0.0469 0.6895 0.097 Uiso 0.18 1 calc PR D -5
H12H H 0.4351 0.0288 0.6498 0.097 Uiso 0.18 1 calc PR D -5
C13C C 0.4374(3) -0.0372(4) 0.72955(19) 0.0740(14) Uani 0.18 1 d PDU D -5
H13J H 0.3947 -0.0617 0.7566 0.111 Uiso 0.18 1 calc PR D -5
H13K H 0.4700 0.0077 0.7501 0.111 Uiso 0.18 1 calc PR D -5
H13L H 0.4768 -0.0825 0.7164 0.111 Uiso 0.18 1 calc PR D -5

loop_
_atom_site_aniso_label
_atom_site_aniso_U_11
_atom_site_aniso_U_22
_atom_site_aniso_U_33
_atom_site_aniso_U_23
_atom_site_aniso_U_13
_atom_site_aniso_U_12
O1S 0.490(3) 0.403(3) 0.587(3) -0.316(3) 0.245(3) -0.252(3)
O2S 0.502(7) 0.422(6) 0.578(7) -0.305(6) 0.240(7) -0.243(6)
N1S 0.496(2) 0.409(2) 0.583(2) -0.311(2) 0.241(2) -0.244(2)
C1S 0.492(2) 0.404(2) 0.584(2) -0.315(2) 0.243(2) -0.249(2)
C2S 0.493(2) 0.405(2) 0.583(2) -0.315(2) 0.243(2) -0.248(2)
C3S 0.494(2) 0.408(2) 0.583(2) -0.312(2) 0.242(2) -0.245(2)
C4S 0.495(2) 0.409(2) 0.583(2) -0.311(2) 0.241(2) -0.241(2)
C5S 0.493(2) 0.405(2) 0.584(2) -0.313(2) 0.242(2) -0.246(2)
C6S 0.494(7) 0.407(7) 0.584(7) -0.310(7) 0.245(7) -0.247(7)
C7S 0.491(7) 0.415(7) 0.584(7) -0.308(7) 0.243(7) -0.244(7)
C8S 0.503(7) 0.413(7) 0.587(7) -0.311(7) 0.236(7) -0.230(7)
C9S 0.496(7) 0.415(7) 0.573(7) -0.309(7) 0.240(7) -0.218(7)
C10S 0.481(7) 0.397(7) 0.589(7) -0.325(7) 0.251(7) -0.256(7)
O1E 0.119(3) 0.135(3) 0.137(3) 0.015(3) -0.014(3) -0.006(3)
C1E 0.078(3) 0.100(4) 0.089(3) 0.026(3) -0.043(3) -0.011(3)
C2E 0.0437(19) 0.0491(18) 0.0592(16) 0.002(3) 0.000(2) -0.002(3)
O1 0.0390(2) 0.0448(2) 0.02823(16) 0.00283(16) 0.00488(15) 0.00350(18)
C1 0.0380(3) 0.0316(2) 0.0274(2) -0.00224(19) 0.00293(19) -0.0008(2)
C2 0.0355(2) 0.0304(2) 0.0302(2) -0.00546(19) 0.0013(2) -0.0025(2)
C3 0.0357(2) 0.0308(2) 0.0341(2) -0.0038(2) 0.0035(2) -0.0062(2)
C5 0.0382(3) 0.0315(2) 0.0352(2) 0.0019(2) 0.0007(2) -0.0016(2)
C6 0.0363(2) 0.0300(2) 0.0309(2) -0.00279(19) 0.0031(2) -0.0010(2)
C7 0.0358(2) 0.0334(2) 0.0328(2) -0.0001(2) 0.0047(2) 0.0017(2)
C4 0.0392(3) 0.0334(2) 0.0340(2) 0.0021(2) 0.0025(2) -0.0064(2)
O2 0.0442(10) 0.0436(10) 0.0445(10) 0.0032(9) 0.0020(9) -0.0003(9)
C8 0.0431(9) 0.0482(9) 0.0407(8) 0.0065(8) 0.0019(8) -0.0025(8)
C9 0.0469(9) 0.0615(9) 0.0398(9) 0.0131(9) 0.0008(9) -0.0001(9)
C10 0.0572(10) 0.0758(10) 0.0443(9) 0.0121(9) -0.0001(9) 0.0010(10)
C11 0.0636(11) 0.0904(11) 0.0497(10) 0.0156(11) 0.0065(10) 0.0025(11)
C12 0.0573(15) 0.1088(17) 0.0524(14) 0.0206(15) 0.0043(14) 0.0003(15)
C13 0.0468(18) 0.116(2) 0.0639(18) 0.0371(19) -0.0171(17) -0.0037(19)
O2A 0.0470(7) 0.0465(7) 0.0549(8) 0.0072(6) 0.0070(6) -0.0112(6)
C8A 0.0397(7) 0.0478(7) 0.0387(7) 0.0077(6) 0.0053(6) -0.0067(7)
C9A 0.0453(7) 0.0625(8) 0.0379(6) 0.0131(6) 0.0017(6) 0.0002(7)
C10A 0.0565(9) 0.0737(9) 0.0386(7) 0.0193(7) 0.0074(7) 0.0080(8)
C11A 0.0690(10) 0.0917(11) 0.0443(8) 0.0205(9) 0.0003(8) 0.0115(10)
C12A 0.0626(11) 0.1143(13) 0.0478(9) 0.0191(10) 0.0114(9) 0.0077(11)
C13A 0.0708(15) 0.126(2) 0.0678(15) 0.0164(14) -0.0007(13) 0.0087(15)
O2B 0.0453(7) 0.0381(6) 0.0421(6) 0.0191(5) 0.0152(5) -0.0012(6)
C8B 0.0401(7) 0.0482(7) 0.0381(7) 0.0105(6) 0.0035(6) -0.0057(7)
C9B 0.0472(7) 0.0655(8) 0.0407(7) 0.0153(7) 0.0045(7) 0.0002(7)
C10B 0.0577(8) 0.0759(9) 0.0448(7) 0.0141(7) 0.0036(7) 0.0005(8)
C11B 0.0645(9) 0.0926(10) 0.0481(8) 0.0179(8) 0.0025(8) 0.0056(9)
C12B 0.0695(11) 0.1161(12) 0.0545(9) 0.0135(10) -0.0042(9) 0.0103(11)
C13B 0.0656(14) 0.1352(19) 0.0680(13) 0.0171(15) -0.0052(12) 0.0112(15)
O2C 0.0448(12) 0.0505(13) 0.0455(12) 0.0117(11) 0.0044(10) -0.0017(11)
C8C 0.0439(10) 0.0501(10) 0.0382(9) 0.0119(9) -0.0006(9) -0.0023(9)
C9C 0.0509(9) 0.0639(9) 0.0417(9) 0.0114(9) 0.0036(9) 0.0002(9)
C10C 0.0584(11) 0.0767(12) 0.0465(11) 0.0102(11) -0.0005(10) 0.0051(11)
C11C 0.0674(12) 0.0978(12) 0.0484(11) 0.0129(11) -0.0008(11) 0.0076(11)
C12C 0.0772(19) 0.109(2) 0.0562(16) 0.0073(18) 0.0014(17) 0.0079(19)
C13C 0.059(2) 0.109(3) 0.053(2) 0.004(2) -0.0003(19) 0.018(2)

loop_
_atom_type_symbol
_atom_type_description
_atom_type_scat_dispersion_real
_atom_type_scat_dispersion_imag
_atom_type_scat_source
C C 0.0033 0.0016 'International Tables Vol C Tables 4.2.6.8 and 6.1.1.4'
H H 0.0000 0.0000 'International Tables Vol C Tables 4.2.6.8 and 6.1.1.4'
N N 0.0061 0.0033 'International Tables Vol C Tables 4.2.6.8 and 6.1.1.4'
O O 0.0106 0.0060 'International Tables Vol C Tables 4.2.6.8 and 6.1.1.4'

loop_
_geom_angle_atom_site_label_1
_geom_angle_atom_site_label_2
_geom_angle_atom_site_label_3
_geom_angle
_geom_angle_site_symmetry_1
_geom_angle_site_symmetry_3
_geom_angle_publ_flag
C10S O1S C1S 118.7(8) . . ?
O2S N1S C3S 114.7(4) . . ?
O2S N1S C4S 112.5(5) . . ?
C3S N1S C4S 127.8(5) . . ?
O1S C1S C5S 111.5(5) . . ?
O1S C1S C2S 110.7(6) . . ?
C5S C1S C2S 116.0(5) . . ?
C3S C2S C1S 114.6(5) . . ?
N1S C3S C7S 107.5(6) . . ?
N1S C3S C2S 112.2(5) . . ?
C7S C3S C2S 110.6(5) . . ?
N1S C3S C6S 106.1(6) . . ?
C7S C3S C6S 107.9(6) . . ?
C2S C3S C6S 112.3(5) . . ?
N1S C4S C5S 116.7(5) . . ?
N1S C4S C8S 105.0(5) . . ?
C5S C4S C8S 112.0(5) . . ?
N1S C4S C9S 104.7(7) . . ?
C5S C4S C9S 109.6(5) . . ?
C8S C4S C9S 108.3(6) . . ?
C4S C5S C1S 116.2(5) . . ?
O1E C1E C2E 109.1(5) . . ?
O1 C1 C6 121.07(5) . . ?
O1 C1 C2 116.44(5) . . ?
C6 C1 C2 122.49(5) . . ?
C3 C2 C1 118.13(5) . . ?
C3 C2 C7 120.60(5) . 4 ?
C1 C2 C7 121.12(5) . 4 ?
C2 C3 C4 120.83(5) . . ?
C4 C5 C6 121.48(5) . . ?
C5 C6 C1 117.70(5) . . ?
C5 C6 C7 118.98(5) . . ?
C1 C6 C7 123.24(5) . . ?
C2 C7 C6 110.70(5) 3 . ?
C5 C4 C3 119.35(5) . . ?
C5 C4 C8A 120.10(9) . . ?
C3 C4 C8A 120.55(9) . . ?
C5 C4 C8B 121.38(9) . . ?
C3 C4 C8B 119.20(9) . . ?
C8A C4 C8B 2.48(12) . . ?
C5 C4 C8C 126.76(14) . . ?
C3 C4 C8C 113.85(14) . . ?
C8A C4 C8C 6.82(16) . . ?
C8B C4 C8C 5.41(15) . . ?
C5 C4 C8 121.96(13) . . ?
C3 C4 C8 118.66(13) . . ?
C8A C4 C8 2.22(17) . . ?
C8B C4 C8 1.07(17) . . ?
C8C C4 C8 4.81(18) . . ?
O2 C8 C4 119.8(3) . . ?
O2 C8 C9 121.0(3) . . ?
C4 C8 C9 115.8(2) . . ?
C8 C9 C10 114.5(3) . . ?
C9 C10 C11 110.3(3) . . ?
C12 C11 C10 110.6(4) . . ?
C11 C12 C13 105.9(4) . . ?
O2A C8A C4 119.80(17) . . ?
O2A C8A C9A 120.15(18) . . ?
C4 C8A C9A 120.04(15) . . ?
C8A C9A C10A 112.02(18) . . ?
C11A C10A C9A 111.0(2) . . ?
C12A C11A C10A 121.4(2) . . ?
C11A C12A C13A 114.8(2) . . ?
O2B C8B C4 121.06(17) . . ?
O2B C8B C9B 120.07(18) . . ?
C4 C8B C9B 118.09(15) . . ?
C8B C9B C10B 110.23(18) . . ?
C11B C10B C9B 113.5(2) . . ?
C12B C11B C10B 106.8(3) . . ?
C11B C12B C13B 108.9(3) . . ?
O2C C8C C4 120.8(3) . . ?
O2C C8C C9C 121.2(3) . . ?
C4 C8C C9C 117.2(3) . . ?
C8C C9C C10C 106.6(3) . . ?
C11C C10C C9C 110.7(4) . . ?
C12C C11C C10C 110.2(4) . . ?
C11C C12C C13C 111.7(5) . . ?

loop_
_geom_bond_atom_site_label_1
_geom_bond_atom_site_label_2
_geom_bond_distance
_geom_bond_site_symmetry_2
_geom_bond_publ_flag
O1S C10S 1.391(11) . ?
O1S C1S 1.395(7) . ?
O2S N1S 1.389(7) . ?
N1S C3S 1.458(8) . ?
N1S C4S 1.463(8) . ?
C1S C5S 1.522(8) . ?
C1S C2S 1.527(9) . ?
C2S C3S 1.524(7) . ?
C3S C7S 1.521(9) . ?
C3S C6S 1.527(8) . ?
C4S C5S 1.518(6) . ?
C4S C8S 1.525(9) . ?
C4S C9S 1.528(8) . ?
O1E C1E 1.434(6) . ?
C1E C2E 1.502(9) . ?
O1 C1 1.3800(7) . ?
C1 C6 1.3937(8) . ?
C1 C2 1.3970(8) . ?
C2 C3 1.3872(8) . ?
C2 C7 1.5164(8) 4 ?
C3 C4 1.3992(8) . ?
C5 C4 1.3881(8) . ?
C5 C6 1.3899(8) . ?
C6 C7 1.5215(8) . ?
C7 C2 1.5165(8) 3 ?
C4 C8A 1.488(2) . ?
C4 C8B 1.492(2) . ?
C4 C8C 1.502(3) . ?
C4 C8 1.506(3) . ?
O2 C8 1.215(4) . ?
C8 C9 1.520(4) . ?
C9 C10 1.531(5) . ?
C10 C11 1.578(6) . ?
C11 C12 1.486(5) . ?
C12 C13 1.531(6) . ?
O2A C8A 1.220(2) . ?
C8A C9A 1.519(3) . ?
C9A C10A 1.552(3) . ?
C10A C11A 1.547(4) . ?
C11A C12A 1.494(3) . ?
C12A C13A 1.555(4) . ?
O2B C8B 1.219(2) . ?
C8B C9B 1.531(3) . ?
C9B C10B 1.532(3) . ?
C10B C11B 1.516(4) . ?
C11B C12B 1.395(4) . ?
C12B C13B 1.542(4) . ?
O2C C8C 1.211(4) . ?
C8C C9C 1.519(5) . ?
C9C C10C 1.553(6) . ?
C10C C11C 1.531(6) . ?
C11C C12C 1.497(7) . ?
C12C C13C 1.524(6) . ?
